data_2211818
loop_
_publ_author_name
'Katarzyna D. Koclega'
'Maksymilian Chruszcz'
'Wladek Minor'

_publ_section_title
;
 3-(1-Methylpiperidinio)-1-propanesulfonate
;
_journal_coeditor_code GK2044
_journal_issue 1
_journal_name_full 'Acta Crystallographica Section E'
_journal_page_first o282
_journal_page_last o283
_journal_paper_doi 10.1107/S1600536806052950
_journal_volume 63
_journal_year 2007
_chemical_formula_iupac 'C9 H19 N O3 S'
_chemical_formula_moiety 'C9 H19 N O3 S'
_chemical_formula_sum 'C9 H19 N O3 S'
_chemical_formula_weight 221.31
_chemical_name_common NDSB-221
_chemical_name_systematic
;
3-(1-Methylpiperidinio)-1-propanesulfonate
;
_space_group_IT_number 14
_symmetry_cell_setting monoclinic
_symmetry_space_group_name_Hall '-P 2ybc'
_symmetry_space_group_name_H-M 'P 1 21/c 1'
_atom_sites_solution_hydrogens difmap
_atom_sites_solution_primary direct
_atom_sites_solution_secondary difmap
_audit_block_code ndsb221
_audit_conform_dict_name cif_core.dic
_audit_conform_dict_version 2.3
_audit_creation_method 'HKL2000-CIF automatic completion and interactive editing'
_cell_angle_alpha 90.00
_cell_angle_beta 96.396(4)
_cell_angle_gamma 90.00
_cell_formula_units_Z 4
_cell_length_a 8.3000(10)
_cell_length_b 9.4850(10)
_cell_length_c 13.9930(10)
_cell_measurement_reflns_used 4210
_cell_measurement_temperature 106(2)
_cell_measurement_theta_max 72.33
_cell_measurement_theta_min 5.36
_cell_volume 1094.75(19)
_computing_cell_refinement HKL2000
_computing_data_collection 'HKL2000 (Otwinowski & Minor, 1997)'
_computing_data_reduction HKL2000
_computing_molecular_graphics
;
HKL-3000SM, ORTEPIII (Burnett & Johnson, 1996) and
ORTEP-3 (Farrugia, 1997)
;
_computing_publication_material HKL-3000SM
_computing_structure_refinement 'HKL-3000SM and SHELXL97 (Sheldrick, 1997)'
_computing_structure_solution 'HKL-3000SM (Minor <i>et al.</i>,  2006) and SHELXS97 (Sheldrick, 1997)'
_diffrn_ambient_temperature 106(2)
_diffrn_detector_area_resol_mean 10
_diffrn_measured_fraction_theta_full 0.990
_diffrn_measured_fraction_theta_max 0.990
_diffrn_measurement_device 'four-circle diffractometer'
_diffrn_measurement_device_type 'Rigaku R-AXIS RAPID'
_diffrn_measurement_method '\w scan with \c offset'
_diffrn_radiation_monochromator graphite
_diffrn_radiation_source 'fine-focus sealed tube'
_diffrn_radiation_type CuK\a
_diffrn_radiation_wavelength 1.54179
_diffrn_reflns_av_R_equivalents 0.0177
_diffrn_reflns_av_sigmaI/netI 0.0180
_diffrn_reflns_limit_h_max 10
_diffrn_reflns_limit_h_min -10
_diffrn_reflns_limit_k_max 11
_diffrn_reflns_limit_k_min -11
_diffrn_reflns_limit_l_max 17
_diffrn_reflns_limit_l_min -17
_diffrn_reflns_number 4068
_diffrn_reflns_reduction_process
;
data merged using denzo and scalepack by evaluating a new profile for each
reflection based on spots lying within a pre-specified radius
;
_diffrn_reflns_theta_full 72.33
_diffrn_reflns_theta_max 72.33
_diffrn_reflns_theta_min 5.36
_diffrn_standards_decay_% 0
_exptl_absorpt_coefficient_mu 2.513
_exptl_absorpt_correction_T_max 0.88
_exptl_absorpt_correction_T_min 0.69
_exptl_absorpt_correction_type multi-scan
_exptl_absorpt_process_details '(Otwinowski <i>et al.</i>,  2003)'
_exptl_crystal_colour colourless
_exptl_crystal_density_diffrn 1.343
_exptl_crystal_density_method 'not measured'
_exptl_crystal_description plate
_exptl_crystal_F_000 480
_exptl_crystal_size_max 0.52
_exptl_crystal_size_mid 0.13
_exptl_crystal_size_min 0.05
_refine_diff_density_max 0.232
_refine_diff_density_min -0.312
_refine_ls_extinction_coef 0.0034(3)
_refine_ls_extinction_expression Fc^*^=kFc[1+0.001xFc^2^\l^3^/sin(2\q)]^-1/4^
_refine_ls_extinction_method 'SHELXL97 (Sheldrick, 1997)'
_refine_ls_goodness_of_fit_ref 1.095
_refine_ls_hydrogen_treatment refall
_refine_ls_matrix_type full
_refine_ls_number_parameters 204
_refine_ls_number_reflns 2140
_refine_ls_number_restraints 0
_refine_ls_restrained_S_all 1.095
_refine_ls_R_factor_all 0.0324
_refine_ls_R_factor_gt 0.0315
_refine_ls_shift/su_max 0.000
_refine_ls_shift/su_mean 0.000
_refine_ls_structure_factor_coef Fsqd
_refine_ls_weighting_details 'calc w = 1/[\s^2^(Fo^2^)+(0.0376P)^2^+0.6719P] where P=(Fo^2^+2Fc^2^)/3'
_refine_ls_weighting_scheme calc
_refine_ls_wR_factor_gt 0.0843
_refine_ls_wR_factor_ref 0.0848
_reflns_number_gt 2063
_reflns_number_total 2140
_reflns_observed_criterion I>-3\s(I)
_reflns_threshold_expression I>2\s(I)
_cod_data_source_file gk2044.cif
_cod_data_source_block I
_cod_original_sg_symbol_H-M 'P 21/c'
_cod_database_code 2211818
_cod_database_fobs_code 2211818

loop_
_symmetry_equiv_pos_as_xyz
'x, y, z'
'-x, y+1/2, -z+1/2'
'-x, -y, -z'
'x, -y-1/2, z-1/2'

loop_
_atom_site_type_symbol
_atom_site_label
_atom_site_fract_x
_atom_site_fract_y
_atom_site_fract_z
_atom_site_U_iso_or_equiv
_atom_site_adp_type
_atom_site_calc_flag
_atom_site_occupancy
S S1 0.26274(4) 0.14382(4) 0.40737(2) 0.02033(14) Uani d 1
O O3 0.25943(14) 0.00015(12) 0.37076(8) 0.0280(3) Uani d 1
O O1 0.10317(13) 0.20790(12) 0.40345(8) 0.0276(3) Uani d 1
O O2 0.38013(13) 0.23228(12) 0.36516(8) 0.0276(3) Uani d 1
N N1 0.26383(15) -0.07969(13) 0.75780(8) 0.0198(3) Uani d 1
C C2 0.24703(19) 0.02680(18) 0.58804(10) 0.0243(3) Uani d 1
C C5 0.09890(18) -0.02497(17) 0.77703(11) 0.0227(3) Uani d 1
C C1 0.3370(2) 0.13303(17) 0.53162(11) 0.0231(3) Uani d 1
C C4 0.2536(2) -0.22637(16) 0.71632(11) 0.0233(3) Uani d 1
C C9 0.37771(19) -0.07793(17) 0.85074(11) 0.0229(3) Uani d 1
C C3 0.33611(19) 0.01982(17) 0.68918(10) 0.0220(3) Uani d 1
C C8 0.3097(2) -0.15602(18) 0.93248(11) 0.0262(4) Uani d 1
C C7 0.1432(2) -0.09977(19) 0.94947(12) 0.0290(4) Uani d 1
C C6 0.0292(2) -0.10696(19) 0.85605(12) 0.0273(4) Uani d 1
H H5B 0.120(2) 0.077(2) 0.7965(12) 0.022(4) Uiso d 1
H H9A 0.480(2) -0.1198(19) 0.8349(13) 0.023(4) Uiso d 1
H H1A 0.449(2) 0.1080(19) 0.5347(13) 0.023(4) Uiso d 1
H H5A 0.030(2) -0.033(2) 0.7176(14) 0.027(5) Uiso d 1
H H4A 0.165(2) -0.227(2) 0.6645(14) 0.030(5) Uiso d 1
H H3B 0.338(2) 0.111(2) 0.7212(13) 0.026(5) Uiso d 1
H H3A 0.446(2) -0.013(2) 0.6854(13) 0.029(5) Uiso d 1
H H1B 0.328(2) 0.228(2) 0.5576(14) 0.032(5) Uiso d 1
H H4B 0.235(2) -0.292(2) 0.7655(14) 0.027(5) Uiso d 1
H H8A 0.303(2) -0.258(2) 0.9174(14) 0.032(5) Uiso d 1
H H9B 0.393(2) 0.0211(19) 0.8648(12) 0.018(4) Uiso d 1
H H6B -0.078(2) -0.063(2) 0.8631(13) 0.026(5) Uiso d 1
H H7A 0.097(2) -0.155(2) 0.9990(15) 0.035(5) Uiso d 1
H H4C 0.357(2) -0.2470(19) 0.6926(13) 0.025(4) Uiso d 1
H H2B 0.136(3) 0.054(2) 0.5889(14) 0.032(5) Uiso d 1
H H6A 0.008(2) -0.205(2) 0.8363(13) 0.026(4) Uiso d 1
H H8B 0.390(2) -0.143(2) 0.9903(15) 0.035(5) Uiso d 1
H H7B 0.154(2) -0.001(2) 0.9714(14) 0.031(5) Uiso d 1
H H2A 0.247(2) -0.065(2) 0.5580(14) 0.034(5) Uiso d 1

loop_
_atom_site_aniso_label
_atom_site_aniso_U_11
_atom_site_aniso_U_22
_atom_site_aniso_U_33
_atom_site_aniso_U_12
_atom_site_aniso_U_13
_atom_site_aniso_U_23
S1 0.0230(2) 0.0193(2) 0.0187(2) 0.00016(13) 0.00258(14) 0.00093(12)
O3 0.0386(6) 0.0209(6) 0.0241(5) 0.0013(5) 0.0013(5) -0.0032(4)
O1 0.0238(6) 0.0308(6) 0.0280(6) 0.0046(5) 0.0013(4) -0.0001(5)
O2 0.0296(6) 0.0275(6) 0.0267(6) -0.0031(5) 0.0076(4) 0.0056(5)
N1 0.0224(6) 0.0189(6) 0.0180(6) 0.0006(5) 0.0028(5) 0.0000(5)
C2 0.0270(8) 0.0257(9) 0.0201(7) -0.0039(6) 0.0026(6) 0.0012(6)
C5 0.0230(7) 0.0243(8) 0.0210(7) 0.0033(6) 0.0041(6) 0.0004(6)
C1 0.0255(8) 0.0221(8) 0.0216(7) -0.0026(6) 0.0017(6) 0.0004(6)
C4 0.0287(8) 0.0190(8) 0.0225(7) -0.0001(6) 0.0041(6) -0.0016(6)
C9 0.0241(8) 0.0236(8) 0.0202(7) 0.0007(6) -0.0006(6) 0.0007(6)
C3 0.0239(8) 0.0224(8) 0.0199(7) -0.0028(6) 0.0035(6) 0.0015(6)
C8 0.0318(9) 0.0256(9) 0.0211(8) 0.0026(6) 0.0022(6) 0.0025(6)
C7 0.0347(9) 0.0312(9) 0.0223(7) 0.0037(7) 0.0079(6) 0.0028(7)
C6 0.0258(8) 0.0309(9) 0.0265(8) 0.0013(7) 0.0088(6) 0.0016(7)

loop_
_atom_type_symbol
_atom_type_description
_atom_type_scat_dispersion_real
_atom_type_scat_dispersion_imag
_atom_type_scat_source
C C 0.0181 0.0091 'International Tables Vol C Tables 4.2.6.8 and 6.1.1.4'
N N 0.0311 0.0180 'International Tables Vol C Tables 4.2.6.8 and 6.1.1.4'
O O 0.0492 0.0322 'International Tables Vol C Tables 4.2.6.8 and 6.1.1.4'
S S 0.3331 0.5567 'International Tables Vol C Tables 4.2.6.8 and 6.1.1.4'
H H 0.0000 0.0000 'International Tables Vol C Tables 4.2.6.8 and 6.1.1.4'

loop_
_geom_angle_atom_site_label_1
_geom_angle_atom_site_label_2
_geom_angle_atom_site_label_3
_geom_angle
O1 S1 O3 113.40(7)
O1 S1 O2 113.02(7)
O3 S1 O2 112.53(7)
O1 S1 C1 106.01(7)
O3 S1 C1 106.30(7)
O2 S1 C1 104.72(7)
C4 N1 C5 111.81(12)
C4 N1 C3 109.88(11)
C5 N1 C3 109.15(11)
C4 N1 C9 110.05(12)
C5 N1 C9 109.39(11)
C3 N1 C9 106.41(11)
C3 C2 C1 107.13(12)
C3 C2 H2B 111.6(11)
C1 C2 H2B 111.1(12)
C3 C2 H2A 110.0(12)
C1 C2 H2A 110.2(12)
H2B C2 H2A 106.9(16)
N1 C5 C6 112.26(12)
N1 C5 H5B 103.8(10)
C6 C5 H5B 111.2(10)
N1 C5 H5A 106.6(11)
C6 C5 H5A 110.5(11)
H5B C5 H5A 112.2(15)
C2 C1 S1 114.01(11)
C2 C1 H1A 110.0(11)
S1 C1 H1A 106.7(11)
C2 C1 H1B 110.8(11)
S1 C1 H1B 106.1(11)
H1A C1 H1B 109.0(15)
N1 C4 H4A 107.5(11)
N1 C4 H4B 109.2(11)
H4A C4 H4B 111.4(16)
N1 C4 H4C 107.7(11)
H4A C4 H4C 111.3(15)
H4B C4 H4C 109.6(15)
N1 C9 C8 112.94(13)
N1 C9 H9A 105.9(10)
C8 C9 H9A 112.0(10)
N1 C9 H9B 104.1(10)
C8 C9 H9B 111.9(10)
H9A C9 H9B 109.6(14)
N1 C3 C2 115.45(12)
N1 C3 H3B 104.6(11)
C2 C3 H3B 111.7(11)
N1 C3 H3A 106.1(11)
C2 C3 H3A 109.0(11)
H3B C3 H3A 109.8(16)
C9 C8 C7 111.42(13)
C9 C8 H8A 109.4(11)
C7 C8 H8A 110.1(11)
C9 C8 H8B 106.0(12)
C7 C8 H8B 111.4(11)
H8A C8 H8B 108.4(16)
C8 C7 C6 109.68(13)
C8 C7 H7A 110.8(12)
C6 C7 H7A 109.1(12)
C8 C7 H7B 109.0(11)
C6 C7 H7B 109.6(11)
H7A C7 H7B 108.6(16)
C5 C6 C7 110.51(14)
C5 C6 H6B 105.8(11)
C7 C6 H6B 111.7(10)
C5 C6 H6A 110.5(10)
C7 C6 H6A 110.9(10)
H6B C6 H6A 107.2(15)

loop_
_geom_bond_atom_site_label_1
_geom_bond_atom_site_label_2
_geom_bond_distance
S1 O1 1.4527(11)
S1 O3 1.4550(12)
S1 O2 1.4596(11)
S1 C1 1.7816(15)
N1 C4 1.5062(19)
N1 C5 1.5159(19)
N1 C3 1.5169(19)
N1 C9 1.5203(18)
C2 C3 1.523(2)
C2 C1 1.526(2)
C2 H2B 0.96(2)
C2 H2A 0.97(2)
C5 C6 1.518(2)
C5 H5B 1.013(19)
C5 H5A 0.960(19)
C1 H1A 0.959(19)
C1 H1B 0.98(2)
C4 H4A 0.973(19)
C4 H4B 0.95(2)
C4 H4C 0.973(18)
C9 C8 1.523(2)
C9 H9A 0.988(18)
C9 H9B 0.966(18)
C3 H3B 0.977(19)
C3 H3A 0.97(2)
C8 C7 1.524(2)
C8 H8A 0.99(2)
C8 H8B 1.00(2)
C7 C6 1.528(2)
C7 H7A 0.98(2)
C7 H7B 0.99(2)
C6 H6B 1.000(19)
C6 H6A 0.981(19)

loop_
_geom_hbond_atom_site_label_D
_geom_hbond_atom_site_label_H
_geom_hbond_atom_site_label_A
_geom_hbond_site_symmetry_A
_geom_hbond_distance_DH
_geom_hbond_distance_HA
_geom_hbond_distance_DA
_geom_hbond_angle_DHA
C4 H4A O1 3_556 0.973(19) 2.329(19) 3.2409(19) 155.7(15)
C4 H4C O2 3_656 0.973(18) 2.414(18) 3.364(2) 165.0(15)
C4 H4B O3 4_556 0.95(2) 2.46(2) 3.3753(19) 161.3(15)
C8 H8A O3 4_556 0.99(2) 2.40(2) 3.390(2) 173.9(16)
C3 H3B O2 4_566 0.977(19) 2.494(19) 3.3949(19) 153.2(15)
C9 H9B O2 4_566 0.966(18) 2.342(19) 3.285(2) 165.1(14)

loop_
_geom_torsion_atom_site_label_1
_geom_torsion_atom_site_label_2
_geom_torsion_atom_site_label_3
_geom_torsion_atom_site_label_4
_geom_torsion
C4 N1 C5 C6 66.48(16)
C3 N1 C5 C6 -171.74(12)
C9 N1 C5 C6 -55.68(16)
C3 C2 C1 S1 174.22(11)
O1 S1 C1 C2 69.12(13)
O3 S1 C1 C2 -51.84(14)
O2 S1 C1 C2 -171.15(12)
C4 N1 C9 C8 -69.49(16)
C5 N1 C9 C8 53.72(16)
C3 N1 C9 C8 171.50(13)
C4 N1 C3 C2 56.82(17)
C5 N1 C3 C2 -66.12(17)
C9 N1 C3 C2 175.93(13)
C1 C2 C3 N1 179.28(13)
N1 C9 C8 C7 -54.89(18)
C9 C8 C7 C6 55.40(19)
N1 C5 C6 C7 58.63(18)
C8 C7 C6 C5 -57.19(18)

loop_
_cod_related_entry_id
_cod_related_entry_database
_cod_related_entry_code
1 ChemSpider 8306212
